data_7107399
loop_
_publ_author_name
'Naina Deibel'
'David Schweinfurth'
'Stephan Hohloch'
'Jan Fiedler'
'Biprajit Sarkar'

_publ_section_title
;
 Donor-acceptor systems of Pt(II) and redox-induced reactivity towards
 small molecules
;
_journal_name_full Chem.Commun.
_journal_page_first 2388
_journal_paper_doi 10.1039/c2cc15245b
_journal_volume 48
_journal_year 2012
_chemical_formula_sum 'C31 H34 N4 O Pt'
_chemical_formula_weight 673.71
_chemical_name_systematic
;
?
;
_space_group_IT_number 14
_symmetry_cell_setting monoclinic
_symmetry_space_group_name_Hall '-P 2ybc'
_symmetry_space_group_name_H-M 'P 1 21/c 1'
_atom_sites_solution_hydrogens geom
_atom_sites_solution_primary direct
_atom_sites_solution_secondary difmap
_audit_creation_method SHELXL-97
_cell_angle_alpha 90.00
_cell_angle_beta 100.801(4)
_cell_angle_gamma 90.00
_cell_formula_units_Z 4
_cell_length_a 14.1260(13)
_cell_length_b 9.7082(8)
_cell_length_c 21.2529(19)
_cell_measurement_reflns_used 7150
_cell_measurement_temperature 100(2)
_cell_measurement_theta_max 26
_cell_measurement_theta_min 1.5
_cell_volume 2862.9(4)
_computing_cell_refinement 'Bruker Kappa Apex II suite, 2008'
_computing_data_collection 'Bruker Kappa Apex II suite, 2008'
_computing_data_reduction 'Bruker Kappa Apex II suite, 2008'
_computing_structure_refinement 'SHELXL-97 (Sheldrick, 1997)'
_computing_structure_solution 'SHELXS-97 (Sheldrick, 1990)'
_diffrn_ambient_temperature 100(2)
_diffrn_measured_fraction_theta_full 0.994
_diffrn_measured_fraction_theta_max 0.994
_diffrn_measurement_device_type 'Bruker Kappa Apex II duo'
_diffrn_measurement_method 'omega psi scan'
_diffrn_radiation_monochromator graphite
_diffrn_radiation_source 'fine-focus sealed tube'
_diffrn_radiation_type MoK\a
_diffrn_radiation_wavelength 0.71073
_diffrn_reflns_av_R_equivalents 0.0442
_diffrn_reflns_av_sigmaI/netI 0.0538
_diffrn_reflns_limit_h_max 18
_diffrn_reflns_limit_h_min -18
_diffrn_reflns_limit_k_max 13
_diffrn_reflns_limit_k_min -12
_diffrn_reflns_limit_l_max 28
_diffrn_reflns_limit_l_min -27
_diffrn_reflns_number 25864
_diffrn_reflns_theta_full 28.44
_diffrn_reflns_theta_max 28.44
_diffrn_reflns_theta_min 1.95
_exptl_absorpt_coefficient_mu 4.930
_exptl_absorpt_correction_T_max 0.746
_exptl_absorpt_correction_T_min 0.591
_exptl_absorpt_correction_type multi-scan
_exptl_absorpt_process_details 'Blessing, 1995'
_exptl_crystal_colour black
_exptl_crystal_density_diffrn 1.563
_exptl_crystal_density_method 'not measured'
_exptl_crystal_description block
_exptl_crystal_F_000 1336
_exptl_crystal_size_max 0.20
_exptl_crystal_size_mid 0.13
_exptl_crystal_size_min 0.10
_refine_diff_density_max 3.987
_refine_diff_density_min -0.572
_refine_diff_density_rms 0.146
_refine_ls_extinction_method none
_refine_ls_goodness_of_fit_ref 1.009
_refine_ls_hydrogen_treatment constr
_refine_ls_matrix_type full
_refine_ls_number_parameters 334
_refine_ls_number_reflns 7150
_refine_ls_number_restraints 0
_refine_ls_restrained_S_all 1.009
_refine_ls_R_factor_all 0.0506
_refine_ls_R_factor_gt 0.0299
_refine_ls_shift/su_max 0.002
_refine_ls_shift/su_mean 0.000
_refine_ls_structure_factor_coef Fsqd
_refine_ls_weighting_details 'calc w=1/[\s^2^(Fo^2^)+(0.0268P)^2^+0.0000P] where P=(Fo^2^+2Fc^2^)/3'
_refine_ls_weighting_scheme calc
_refine_ls_wR_factor_gt 0.0559
_refine_ls_wR_factor_ref 0.0615
_reflns_number_gt 5521
_reflns_number_total 7150
_reflns_threshold_expression >2sigma(I)
_cod_data_source_file c2cc15245b.txt
_cod_data_source_block c:\x-step\sar55
_cod_original_sg_symbol_H-M 'P 21/c'
_cod_database_code 7107399

loop_
_symmetry_equiv_pos_as_xyz
'x, y, z'
'-x, y+1/2, -z+1/2'
'-x, -y, -z'
'x, -y-1/2, z-1/2'

loop_
_atom_site_label
_atom_site_type_symbol
_atom_site_fract_x
_atom_site_fract_y
_atom_site_fract_z
_atom_site_U_iso_or_equiv
_atom_site_adp_type
_atom_site_occupancy
_atom_site_symmetry_multiplicity
_atom_site_calc_flag
_atom_site_refinement_flags
C1 C 0.2327(3) 0.0155(3) 0.30850(18) 0.0132(8) Uani 1 1 d .
C2 C 0.1650(3) 0.0159(3) 0.24986(18) 0.0113(7) Uani 1 1 d .
C3 C 0.1981(3) 0.0084(3) 0.19154(18) 0.0123(8) Uani 1 1 d .
H3A H 0.1535 0.0127 0.1521 0.015 Uiso 1 1 calc R
C4 C 0.2953(3) -0.0050(3) 0.19149(18) 0.0136(8) Uani 1 1 d .
C5 C 0.3597(3) -0.0110(3) 0.25063(18) 0.0147(8) Uani 1 1 d .
H5A H 0.4263 -0.0228 0.2501 0.018 Uiso 1 1 calc R
C6 C 0.3317(3) -0.0006(3) 0.30968(18) 0.0145(8) Uani 1 1 d .
C7 C 0.4035(3) -0.0024(4) 0.37301(19) 0.0183(8) Uani 1 1 d .
C8 C 0.3985(3) 0.1357(4) 0.40817(19) 0.0230(9) Uani 1 1 d .
H8C H 0.4444 0.1344 0.4489 0.028 Uiso 1 1 calc R
H8B H 0.3332 0.1493 0.4164 0.028 Uiso 1 1 calc R
H8A H 0.4148 0.2113 0.3815 0.028 Uiso 1 1 calc R
C9 C 0.5067(3) -0.0214(4) 0.3636(2) 0.0275(10) Uani 1 1 d .
H9C H 0.5500 -0.0221 0.4054 0.033 Uiso 1 1 calc R
H9B H 0.5243 0.0546 0.3377 0.033 Uiso 1 1 calc R
H9A H 0.5123 -0.1089 0.3416 0.033 Uiso 1 1 calc R
C10 C 0.3790(3) -0.1223(4) 0.4150(2) 0.0272(10) Uani 1 1 d .
H10C H 0.4251 -0.1233 0.4556 0.033 Uiso 1 1 calc R
H10B H 0.3828 -0.2097 0.3925 0.033 Uiso 1 1 calc R
H10A H 0.3137 -0.1100 0.4234 0.033 Uiso 1 1 calc R
C11 C 0.3354(3) -0.0100(4) 0.12931(19) 0.0166(8) Uani 1 1 d .
C12 C 0.3956(3) 0.1193(4) 0.1256(2) 0.0249(10) Uani 1 1 d .
H12C H 0.4216 0.1178 0.0860 0.030 Uiso 1 1 calc R
H12B H 0.4488 0.1222 0.1625 0.030 Uiso 1 1 calc R
H12A H 0.3550 0.2011 0.1260 0.030 Uiso 1 1 calc R
C13 C 0.3986(3) -0.1379(4) 0.1285(2) 0.0248(10) Uani 1 1 d .
H13C H 0.4237 -0.1400 0.0885 0.030 Uiso 1 1 calc R
H13B H 0.3601 -0.2208 0.1314 0.030 Uiso 1 1 calc R
H13A H 0.4525 -0.1347 0.1650 0.030 Uiso 1 1 calc R
C14 C 0.2563(3) -0.0163(4) 0.0700(2) 0.0239(9) Uani 1 1 d .
H14C H 0.2854 -0.0192 0.0316 0.029 Uiso 1 1 calc R
H14B H 0.2153 0.0655 0.0684 0.029 Uiso 1 1 calc R
H14A H 0.2173 -0.0992 0.0717 0.029 Uiso 1 1 calc R
C15 C -0.0036(3) 0.0527(3) 0.20357(17) 0.0120(7) Uani 1 1 d .
C16 C -0.0614(3) 0.1692(3) 0.19980(17) 0.0127(7) Uani 1 1 d .
H16A H -0.0472 0.2392 0.2314 0.015 Uiso 1 1 calc R
C17 C -0.1394(3) 0.1839(4) 0.15029(17) 0.0159(8) Uani 1 1 d .
H17A H -0.1792 0.2633 0.1483 0.019 Uiso 1 1 calc R
C18 C -0.1599(3) 0.0836(3) 0.10375(18) 0.0171(8) Uani 1 1 d .
H18A H -0.2141 0.0934 0.0701 0.021 Uiso 1 1 calc R
C19 C -0.1013(3) -0.0310(4) 0.10618(18) 0.0169(8) Uani 1 1 d .
H19A H -0.1146 -0.0991 0.0736 0.020 Uiso 1 1 calc R
C20 C -0.0233(3) -0.0469(3) 0.15603(16) 0.0136(7) Uani 1 1 d .
H20A H 0.0166 -0.1261 0.1577 0.016 Uiso 1 1 calc R
C21 C -0.0284(3) 0.1560(3) 0.44906(18) 0.0164(8) Uani 1 1 d .
C22 C -0.0383(3) 0.2111(4) 0.50865(18) 0.0219(9) Uani 1 1 d .
H22A H -0.0991 0.2430 0.5156 0.026 Uiso 1 1 calc R
C23 C 0.0408(3) 0.2178(4) 0.55631(19) 0.0226(9) Uani 1 1 d .
H23A H 0.0356 0.2550 0.5969 0.027 Uiso 1 1 calc R
C24 C 0.1298(3) 0.1698(4) 0.54526(18) 0.0212(9) Uani 1 1 d .
H24A H 0.1850 0.1717 0.5786 0.025 Uiso 1 1 calc R
C25 C 0.1364(3) 0.1201(4) 0.48608(18) 0.0185(9) Uani 1 1 d .
H25A H 0.1971 0.0896 0.4784 0.022 Uiso 1 1 calc R
C26 C -0.1629(3) 0.0456(3) 0.30253(17) 0.0133(7) Uani 1 1 d .
C27 C -0.1615(3) -0.0801(3) 0.27212(18) 0.0159(8) Uani 1 1 d .
H27A H -0.1067 -0.1385 0.2815 0.019 Uiso 1 1 calc R
C28 C -0.2422(3) -0.1190(4) 0.2275(2) 0.0229(9) Uani 1 1 d .
H28A H -0.2431 -0.2052 0.2062 0.027 Uiso 1 1 calc R
C29 C -0.3211(3) -0.0325(4) 0.2140(2) 0.0245(10) Uani 1 1 d .
H29A H -0.3759 -0.0596 0.1834 0.029 Uiso 1 1 calc R
C30 C -0.3209(3) 0.0922(4) 0.2444(2) 0.0218(9) Uani 1 1 d .
H30A H -0.3754 0.1511 0.2346 0.026 Uiso 1 1 calc R
C31 C -0.2421(3) 0.1325(4) 0.28911(18) 0.0178(8) Uani 1 1 d .
H31A H -0.2420 0.2186 0.3104 0.021 Uiso 1 1 calc R
N1 N 0.0708(2) 0.0349(3) 0.25806(14) 0.0111(6) Uani 1 1 d .
N2 N -0.0806(2) 0.0853(3) 0.34974(14) 0.0126(7) Uani 1 1 d .
N3 N -0.1064(2) 0.1380(3) 0.40132(15) 0.0172(7) Uani 1 1 d .
N4 N 0.0586(2) 0.1132(3) 0.43820(14) 0.0150(7) Uani 1 1 d .
O1 O 0.19726(19) 0.0376(2) 0.36127(12) 0.0158(6) Uani 1 1 d .
Pt1 Pt 0.056908(10) 0.061782(13) 0.348124(6) 0.01121(4) Uani 1 1 d .

loop_
_atom_site_aniso_label
_atom_site_aniso_U_11
_atom_site_aniso_U_22
_atom_site_aniso_U_33
_atom_site_aniso_U_23
_atom_site_aniso_U_13
_atom_site_aniso_U_12
C1 0.011(2) 0.0107(16) 0.016(2) 0.0013(14) -0.0015(16) -0.0018(14)
C2 0.0088(19) 0.0065(14) 0.0175(19) 0.0015(13) -0.0003(15) 0.0000(13)
C3 0.010(2) 0.0095(16) 0.0149(19) 0.0009(14) -0.0041(15) -0.0005(14)
C4 0.015(2) 0.0094(16) 0.016(2) -0.0012(14) 0.0020(16) -0.0010(15)
C5 0.0072(19) 0.0125(16) 0.024(2) 0.0003(15) 0.0014(16) 0.0015(14)
C6 0.013(2) 0.0086(16) 0.019(2) 0.0025(15) -0.0026(16) -0.0010(15)
C7 0.013(2) 0.0206(19) 0.018(2) 0.0015(16) -0.0053(17) -0.0007(16)
C8 0.021(2) 0.023(2) 0.022(2) -0.0039(17) -0.0062(18) -0.0052(17)
C9 0.016(2) 0.034(2) 0.028(2) 0.0027(18) -0.0077(19) 0.0018(18)
C10 0.024(3) 0.028(2) 0.024(2) 0.0067(18) -0.0100(19) 0.0000(19)
C11 0.011(2) 0.0183(18) 0.021(2) -0.0006(15) 0.0034(16) -0.0032(16)
C12 0.021(2) 0.029(2) 0.026(2) 0.0056(18) 0.0061(19) -0.0049(19)
C13 0.023(2) 0.026(2) 0.030(2) -0.0033(18) 0.015(2) 0.0056(18)
C14 0.020(2) 0.030(2) 0.023(2) -0.0045(17) 0.0076(19) -0.0004(18)
C15 0.0090(18) 0.0122(16) 0.0143(18) 0.0009(14) 0.0008(14) -0.0029(15)
C16 0.014(2) 0.0121(16) 0.0126(18) -0.0019(14) 0.0029(15) 0.0005(15)
C17 0.015(2) 0.0157(17) 0.016(2) 0.0027(15) 0.0011(16) 0.0022(16)
C18 0.013(2) 0.023(2) 0.0143(19) 0.0029(15) -0.0026(15) -0.0012(16)
C19 0.017(2) 0.0190(19) 0.014(2) -0.0018(14) -0.0008(16) -0.0046(15)
C20 0.0163(19) 0.0128(17) 0.0114(18) 0.0020(14) 0.0021(15) 0.0012(15)
C21 0.022(2) 0.0115(17) 0.016(2) -0.0005(14) 0.0061(17) -0.0037(16)
C22 0.035(3) 0.0158(19) 0.017(2) -0.0030(15) 0.0106(19) -0.0029(17)
C23 0.039(3) 0.0159(19) 0.013(2) -0.0037(15) 0.0061(19) -0.0041(18)
C24 0.029(2) 0.0180(19) 0.014(2) 0.0021(15) -0.0027(18) -0.0099(17)
C25 0.023(2) 0.0130(17) 0.018(2) 0.0023(15) -0.0004(17) -0.0027(16)
C26 0.0122(19) 0.0130(17) 0.0156(19) 0.0019(14) 0.0045(15) -0.0013(15)
C27 0.014(2) 0.0135(18) 0.020(2) 0.0010(15) 0.0038(16) 0.0020(15)
C28 0.024(2) 0.0146(18) 0.029(2) -0.0067(17) 0.0023(19) -0.0052(17)
C29 0.016(2) 0.028(2) 0.028(2) -0.0040(17) -0.0015(18) -0.0043(17)
C30 0.010(2) 0.024(2) 0.031(2) 0.0017(17) 0.0032(18) 0.0025(16)
C31 0.021(2) 0.0139(18) 0.020(2) 0.0000(15) 0.0080(17) 0.0005(16)
N1 0.0113(16) 0.0108(14) 0.0106(15) -0.0012(11) 0.0003(12) 0.0006(12)
N2 0.0137(17) 0.0116(15) 0.0127(16) 0.0008(11) 0.0031(13) -0.0009(12)
N3 0.0223(19) 0.0126(15) 0.0174(18) -0.0006(12) 0.0062(15) 0.0003(13)
N4 0.0229(19) 0.0103(13) 0.0118(16) -0.0009(12) 0.0032(14) -0.0023(13)
O1 0.0142(14) 0.0186(13) 0.0124(13) 0.0012(10) -0.0031(11) -0.0009(11)
Pt1 0.01315(8) 0.01024(6) 0.00949(7) -0.00028(6) 0.00014(5) -0.00068(6)

loop_
_atom_type_symbol
_atom_type_description
_atom_type_scat_dispersion_real
_atom_type_scat_dispersion_imag
_atom_type_scat_source
C C 0.0033 0.0016 'International Tables Vol C Tables 4.2.6.8 and 6.1.1.4'
H H 0.0000 0.0000 'International Tables Vol C Tables 4.2.6.8 and 6.1.1.4'
N N 0.0061 0.0033 'International Tables Vol C Tables 4.2.6.8 and 6.1.1.4'
O O 0.0106 0.0060 'International Tables Vol C Tables 4.2.6.8 and 6.1.1.4'
Pt Pt -1.7033 8.3905 'International Tables Vol C Tables 4.2.6.8 and 6.1.1.4'

loop_
_geom_angle_atom_site_label_1
_geom_angle_atom_site_label_2
_geom_angle_atom_site_label_3
_geom_angle
O1 C1 C6 122.4(3)
O1 C1 C2 116.2(3)
C6 C1 C2 121.4(4)
N1 C2 C3 127.1(3)
N1 C2 C1 113.2(3)
C3 C2 C1 119.4(3)
C4 C3 C2 120.1(3)
C3 C4 C5 118.7(4)
C3 C4 C11 122.2(3)
C5 C4 C11 119.1(3)
C6 C5 C4 123.9(4)
C5 C6 C1 116.4(3)
C5 C6 C7 122.8(3)
C1 C6 C7 120.8(4)
C9 C7 C6 112.4(3)
C9 C7 C8 107.5(3)
C6 C7 C8 109.5(3)
C9 C7 C10 108.0(3)
C6 C7 C10 109.5(3)
C8 C7 C10 109.9(3)
C14 C11 C12 108.7(3)
C14 C11 C13 107.3(3)
C12 C11 C13 109.6(3)
C14 C11 C4 112.5(3)
C12 C11 C4 108.5(3)
C13 C11 C4 110.2(3)
C16 C15 C20 119.3(3)
C16 C15 N1 118.9(3)
C20 C15 N1 121.7(3)
C17 C16 C15 120.3(3)
C18 C17 C16 120.2(3)
C17 C18 C19 119.9(3)
C18 C19 C20 120.2(3)
C19 C20 C15 120.0(3)
N4 C21 N3 117.8(3)
N4 C21 C22 121.0(4)
N3 C21 C22 121.1(4)
C23 C22 C21 118.8(4)
C22 C23 C24 119.7(4)
C25 C24 C23 119.3(4)
N4 C25 C24 121.6(4)
C27 C26 C31 121.5(4)
C27 C26 N2 118.8(3)
C31 C26 N2 119.7(3)
C26 C27 C28 118.5(3)
C29 C28 C27 120.1(4)
C30 C29 C28 120.6(4)
C29 C30 C31 120.4(4)
C30 C31 C26 119.0(3)
C2 N1 C15 119.6(3)
C2 N1 Pt1 114.3(2)
C15 N1 Pt1 125.5(2)
N3 N2 C26 111.7(3)
N3 N2 Pt1 119.2(2)
C26 N2 Pt1 129.0(2)
N2 N3 C21 110.9(3)
C25 N4 C21 119.4(3)
C25 N4 Pt1 127.1(3)
C21 N4 Pt1 113.3(2)
C1 O1 Pt1 115.4(2)
N2 Pt1 O1 170.98(11)
N2 Pt1 N4 77.62(13)
O1 Pt1 N4 93.67(12)
N2 Pt1 N1 108.09(12)
O1 Pt1 N1 80.86(11)
N4 Pt1 N1 170.59(12)

loop_
_geom_bond_atom_site_label_1
_geom_bond_atom_site_label_2
_geom_bond_distance
C1 O1 1.329(4)
C1 C6 1.403(5)
C1 C2 1.422(5)
C2 N1 1.386(5)
C2 C3 1.407(5)
C3 C4 1.379(5)
C4 C5 1.408(5)
C4 C11 1.534(5)
C5 C6 1.388(5)
C6 C7 1.526(5)
C7 C9 1.519(6)
C7 C8 1.543(5)
C7 C10 1.544(5)
C11 C14 1.521(5)
C11 C12 1.526(5)
C11 C13 1.531(5)
C15 C16 1.388(5)
C15 C20 1.389(5)
C15 N1 1.421(4)
C16 C17 1.382(5)
C17 C18 1.379(5)
C18 C19 1.382(5)
C19 C20 1.387(5)
C21 N4 1.358(5)
C21 N3 1.362(5)
C21 C22 1.406(5)
C22 C23 1.362(6)
C23 C24 1.401(6)
C24 C25 1.367(5)
C25 N4 1.352(5)
C26 C27 1.383(5)
C26 C31 1.388(5)
C26 N2 1.438(5)
C27 C28 1.392(5)
C28 C29 1.382(6)
C29 C30 1.372(5)
C30 C31 1.378(5)
N1 Pt1 1.978(3)
N2 N3 1.321(4)
N2 Pt1 1.962(3)
N4 Pt1 1.974(3)
O1 Pt1 1.964(3)
